data_4114326
loop_
_publ_author_name
'Yosuke Uchiyama'
'Naokazu Kano'
'Takayuki Kawashima'

_publ_contact_author_address
;
Department of Chemistry, Graduate School of Science,
The University of Tokyo,
7-3-1 Hongo, Bunkyo-ku, Tokyo, 113-0033, Japan
;
_publ_contact_author_email takayuki@chem.s.u-tokyo.ac.jp
_publ_contact_author_fax +81-5800-6899
_publ_contact_author_name 'Takayuki Kawashima'
_publ_contact_author_phone +81-5800-6899
_publ_section_title
;
 Synthesis, Structure, and Thermolysis of a Pentacoordinate
 1,2-Oxastibetane
;
_journal_name_full 'Journal of the American Chemical Society'
_journal_page_first 13346
_journal_page_last 13347
_journal_paper_doi 10.1021/ja037586k
_journal_volume 125
_journal_year 2003
_chemical_formula_moiety 'C34 H28 F9 O2 Sb'
_chemical_formula_sum 'C34 H28 F9 O2 Sb'
_chemical_formula_weight 761.31
_chemical_melting_point 462(1)
_chemical_name_common 1,2-oxastibetane
_chemical_name_systematic
;
3,4'-Diphenyl-3,4'-bis(trifluoromethyl)-1-[4-(t-butyl)phenyl]spiro
[2,1-benzoxastibole-1(3H),2'\l^5^-[1,2-oxastibetane]
;
_space_group_IT_number 2
_symmetry_cell_setting triclinic
_symmetry_space_group_name_Hall '-P 1'
_symmetry_space_group_name_H-M 'P -1'
_atom_sites_solution_hydrogens geom
_atom_sites_solution_primary direct
_atom_sites_solution_secondary difmap
_audit_creation_method SHELXL-97
_cell_angle_alpha 97.523(6)
_cell_angle_beta 90.015(13)
_cell_angle_gamma 118.133(7)
_cell_formula_units_Z 4
_cell_length_a 9.733(2)
_cell_length_b 10.284(5)
_cell_length_c 36.391(7)
_cell_measurement_reflns_used 7382
_cell_measurement_temperature 120(2)
_cell_measurement_theta_max 27.48
_cell_measurement_theta_min 3.02
_cell_volume 3176.5(18)
_computing_cell_refinement CrystalClear
_computing_data_collection CrystalClear
_computing_data_reduction YadokariXG
_computing_molecular_graphics 'ORTEP-III ver.1.0.3'
_computing_publication_material YadokariXG
_computing_structure_refinement 'SHELXL-97 (Sheldrick, 1997)'
_computing_structure_solution 'SHELXS-97 (Sheldrick, 1990)'
_diffrn_ambient_temperature 120(2)
_diffrn_detector_area_resol_mean 14.62
_diffrn_measured_fraction_theta_full 0.980
_diffrn_measured_fraction_theta_max 0.980
_diffrn_measurement_device_type 'Rigaku Mercury'
_diffrn_measurement_method \w
_diffrn_radiation_monochromator graphite
_diffrn_radiation_source 'fine-focus sealed tube'
_diffrn_radiation_type MoK\a
_diffrn_radiation_wavelength 0.71070
_diffrn_reflns_av_R_equivalents 0.0645
_diffrn_reflns_av_sigmaI/netI 0.0673
_diffrn_reflns_limit_h_max 11
_diffrn_reflns_limit_h_min -11
_diffrn_reflns_limit_k_max 12
_diffrn_reflns_limit_k_min -12
_diffrn_reflns_limit_l_max 43
_diffrn_reflns_limit_l_min -43
_diffrn_reflns_number 25836
_diffrn_reflns_theta_full 25.00
_diffrn_reflns_theta_max 25.00
_diffrn_reflns_theta_min 3.02
_diffrn_standards_number 10504
_exptl_absorpt_coefficient_mu 0.952
_exptl_absorpt_correction_T_max 0.9540
_exptl_absorpt_correction_T_min 0.8704
_exptl_absorpt_correction_type none
_exptl_crystal_colour colorless
_exptl_crystal_density_diffrn 1.592
_exptl_crystal_description block
_exptl_crystal_F_000 1520
_exptl_crystal_size_max 0.15
_exptl_crystal_size_mid 0.10
_exptl_crystal_size_min 0.05
_refine_diff_density_max 1.543
_refine_diff_density_min -1.488
_refine_diff_density_rms 0.142
_refine_ls_extinction_method none
_refine_ls_goodness_of_fit_ref 1.382
_refine_ls_hydrogen_treatment mixed
_refine_ls_matrix_type full
_refine_ls_number_parameters 835
_refine_ls_number_reflns 10995
_refine_ls_number_restraints 0
_refine_ls_restrained_S_all 1.382
_refine_ls_R_factor_all 0.1113
_refine_ls_R_factor_gt 0.0988
_refine_ls_shift/su_max 0.001
_refine_ls_shift/su_mean 0.000
_refine_ls_structure_factor_coef Fsqd
_refine_ls_weighting_details 'calc w=1/[_s^2^(Fo^2^)+(0.0000P)^2^+48.0262P] where P=(Fo^2^+2Fc^2^)/3'
_refine_ls_weighting_scheme calc
_refine_ls_wR_factor_gt 0.1917
_refine_ls_wR_factor_ref 0.1964
_reflns_number_gt 10009
_reflns_number_total 10995
_reflns_threshold_expression >2sigma(I)
_cod_data_source_file ja037586ksi20030729_013858.cif
_cod_data_source_block oxastibetane
_cod_original_cell_volume 3176.6(17)
_cod_database_code 4114326

loop_
_symmetry_equiv_pos_as_xyz
'x, y, z'
'-x, -y, -z'

loop_
_atom_site_label
_atom_site_type_symbol
_atom_site_fract_x
_atom_site_fract_y
_atom_site_fract_z
_atom_site_U_iso_or_equiv
_atom_site_adp_type
_atom_site_occupancy
_atom_site_symmetry_multiplicity
_atom_site_calc_flag
_atom_site_refinement_flags
Sb1 Sb 0.54538(7) -0.32821(7) 0.624056(17) 0.01490(17) Uani 1 1 d .
O1 O 0.4776(8) -0.2160(8) 0.59176(19) 0.0197(15) Uani 1 1 d .
O2 O 0.6118(7) -0.4690(7) 0.64331(19) 0.0175(14) Uani 1 1 d .
C1 C 0.6406(11) -0.3237(11) 0.5708(3) 0.016(2) Uani 1 1 d .
H1 H 0.5854 -0.4262 0.5563 0.019 Uiso 1 1 calc R
C2 C 0.5592(11) -0.2318(12) 0.5599(3) 0.017(2) Uani 1 1 d .
C3 C 0.3239(11) -0.4947(11) 0.6347(3) 0.019(2) Uani 1 1 d .
C4 C 0.1840(11) -0.4919(12) 0.6286(3) 0.022(2) Uani 1 1 d .
H2 H 0.1826 -0.4110 0.6190 0.027 Uiso 1 1 calc R
C5 C 0.0449(13) -0.6120(14) 0.6371(3) 0.034(3) Uani 1 1 d .
H3 H -0.0522 -0.6129 0.6335 0.040 Uiso 1 1 calc R
C6 C 0.0505(13) -0.7259(14) 0.6505(3) 0.033(3) Uani 1 1 d .
H4 H -0.0443 -0.8072 0.6558 0.040 Uiso 1 1 calc R
C7 C 0.1905(12) -0.7286(12) 0.6566(3) 0.026(2) Uani 1 1 d .
H5 H 0.1910 -0.8099 0.6663 0.031 Uiso 1 1 calc R
C8 C 0.3287(12) -0.6114(12) 0.6485(3) 0.022(2) Uani 1 1 d .
C9 C 0.4924(12) -0.5978(11) 0.6548(3) 0.020(2) Uani 1 1 d .
C10 C 0.5292(14) -0.5858(13) 0.6968(3) 0.029(3) Uani 1 1 d .
C11 C 0.5037(12) -0.7260(12) 0.6329(3) 0.025(2) Uani 1 1 d .
C12 C 0.6664(11) -0.1525(11) 0.6679(3) 0.019(2) Uani 1 1 d .
C13 C 0.6388(11) -0.0308(11) 0.6729(3) 0.0154(19) Uani 1 1 d .
H6 H 0.5708 -0.0236 0.6555 0.018 Uiso 1 1 calc R
C14 C 0.7102(10) 0.0802(11) 0.7032(3) 0.017(2) Uani 1 1 d .
H7 H 0.6899 0.1626 0.7064 0.020 Uiso 1 1 calc R
C15 C 0.8112(12) 0.0726(11) 0.7289(3) 0.018(2) Uani 1 1 d .
C16 C 0.8425(13) -0.0475(13) 0.7224(3) 0.027(2) Uani 1 1 d .
H8 H 0.9158 -0.0514 0.7389 0.033 Uiso 1 1 calc R
C17 C 0.7693(12) -0.1618(12) 0.6926(3) 0.025(2) Uani 1 1 d .
H9 H 0.7893 -0.2443 0.6892 0.030 Uiso 1 1 calc R
C18 C 0.8943(12) 0.1903(12) 0.7632(3) 0.025(2) Uani 1 1 d .
C19 C 0.8495(15) 0.3170(13) 0.7652(3) 0.034(3) Uani 1 1 d .
H10 H 0.8998 0.3884 0.7879 0.051 Uiso 1 1 calc R
H11 H 0.7359 0.2746 0.7656 0.051 Uiso 1 1 calc R
H12 H 0.8846 0.3681 0.7434 0.051 Uiso 1 1 calc R
C20 C 1.0709(13) 0.2603(13) 0.7626(3) 0.032(3) Uani 1 1 d .
H13 H 1.1020 0.1820 0.7609 0.048 Uiso 1 1 calc R
H14 H 1.1198 0.3307 0.7855 0.048 Uiso 1 1 calc R
H15 H 1.1047 0.3132 0.7411 0.048 Uiso 1 1 calc R
C21 C 0.8395(14) 0.1151(13) 0.7985(3) 0.031(3) Uani 1 1 d .
H16 H 0.8671 0.0348 0.7981 0.046 Uiso 1 1 calc R
H17 H 0.7260 0.0737 0.7990 0.046 Uiso 1 1 calc R
H18 H 0.8909 0.1892 0.8206 0.046 Uiso 1 1 calc R
C22 C 0.8114(11) -0.2722(11) 0.5724(3) 0.017(2) Uani 1 1 d .
C23 C 0.8653(12) -0.3714(12) 0.5588(3) 0.022(2) Uani 1 1 d .
H19 H 0.7932 -0.4684 0.5469 0.026 Uiso 1 1 calc R
C24 C 1.0233(13) -0.3304(14) 0.5625(3) 0.027(2) Uani 1 1 d .
H20 H 1.0581 -0.3998 0.5532 0.032 Uiso 1 1 calc R
C25 C 1.1316(13) -0.1871(15) 0.5797(3) 0.032(3) Uani 1 1 d .
H21 H 1.2398 -0.1577 0.5821 0.038 Uiso 1 1 calc R
C26 C 1.0763(12) -0.0905(13) 0.5929(3) 0.028(2) Uani 1 1 d .
H22 H 1.1485 0.0067 0.6047 0.034 Uiso 1 1 calc R
C27 C 0.9195(12) -0.1295(11) 0.5898(3) 0.020(2) Uani 1 1 d .
H23 H 0.8854 -0.0598 0.5994 0.024 Uiso 1 1 calc R
C28 C 0.4322(12) -0.3256(12) 0.5288(3) 0.024(2) Uani 1 1 d .
C29 C 0.6711(12) -0.0797(12) 0.5482(3) 0.020(2) Uani 1 1 d .
C30 C 0.7674(13) -0.0692(13) 0.5196(3) 0.025(2) Uani 1 1 d .
H24 H 0.7664 -0.1566 0.5071 0.030 Uiso 1 1 calc R
C31 C 0.8656(13) 0.0682(14) 0.5091(3) 0.032(3) Uani 1 1 d .
H25 H 0.9290 0.0739 0.4889 0.038 Uiso 1 1 calc R
C32 C 0.8716(13) 0.1985(14) 0.5281(3) 0.032(3) Uani 1 1 d .
H26 H 0.9411 0.2933 0.5216 0.038 Uiso 1 1 calc R
C33 C 0.7723(14) 0.1853(14) 0.5569(3) 0.032(3) Uani 1 1 d .
H27 H 0.7740 0.2723 0.5700 0.039 Uiso 1 1 calc R
C34 C 0.6722(13) 0.0477(12) 0.5664(3) 0.023(2) Uani 1 1 d .
H28 H 0.6037 0.0402 0.5856 0.027 Uiso 1 1 calc R
F1 F 0.5160(9) -0.4697(8) 0.71465(18) 0.0405(18) Uani 1 1 d .
F2 F 0.4299(9) -0.7056(8) 0.71114(19) 0.0434(19) Uani 1 1 d .
F3 F 0.6726(9) -0.5611(8) 0.7049(2) 0.0444(19) Uani 1 1 d .
F4 F 0.4684(8) -0.7388(7) 0.59685(18) 0.0322(15) Uani 1 1 d .
F5 F 0.4070(7) -0.8613(7) 0.64318(18) 0.0305(15) Uani 1 1 d .
F6 F 0.6494(7) -0.7121(7) 0.6364(2) 0.0342(16) Uani 1 1 d .
F7 F 0.3524(7) -0.2596(8) 0.51977(18) 0.0320(15) Uani 1 1 d .
F8 F 0.3273(7) -0.4588(7) 0.53865(18) 0.0333(15) Uani 1 1 d .
F9 F 0.4912(7) -0.3595(8) 0.49763(17) 0.0305(15) Uani 1 1 d .
Sb2 Sb 0.37364(7) -0.67159(7) 0.875957(18) 0.01586(17) Uani 1 1 d .
O3 O 0.1937(7) -0.7841(8) 0.90820(19) 0.0192(15) Uani 1 1 d .
O4 O 0.5798(8) -0.5322(7) 0.85666(19) 0.0175(14) Uani 1 1 d .
C35 C 0.4660(10) -0.6752(10) 0.9287(3) 0.0124(19) Uani 1 1 d .
H29 H 0.5129 -0.5728 0.9434 0.015 Uiso 1 1 calc R
C36 C 0.2895(11) -0.7710(12) 0.9400(3) 0.019(2) Uani 1 1 d .
C37 C 0.3184(12) -0.5042(12) 0.8654(3) 0.022(2) Uani 1 1 d .
C38 C 0.1768(13) -0.5080(14) 0.8715(3) 0.029(3) Uani 1 1 d .
H30 H 0.0955 -0.5897 0.8811 0.035 Uiso 1 1 calc R
C39 C 0.1548(15) -0.3898(14) 0.8634(3) 0.035(3) Uani 1 1 d .
H31 H 0.0586 -0.3891 0.8673 0.042 Uiso 1 1 calc R
C40 C 0.2798(14) -0.2708(13) 0.8492(4) 0.035(3) Uani 1 1 d .
H32 H 0.2667 -0.1893 0.8437 0.042 Uiso 1 1 calc R
C41 C 0.4197(15) -0.2702(13) 0.8431(3) 0.032(3) Uani 1 1 d .
H33 H 0.5016 -0.1900 0.8332 0.039 Uiso 1 1 calc R
C42 C 0.4396(12) -0.3890(12) 0.8515(3) 0.022(2) Uani 1 1 d .
C43 C 0.5906(12) -0.4037(12) 0.8451(3) 0.020(2) Uani 1 1 d .
C44 C 0.6132(14) -0.4154(13) 0.8033(3) 0.028(2) Uani 1 1 d .
C45 C 0.7324(14) -0.2696(13) 0.8676(3) 0.029(2) Uani 1 1 d .
F10 F 0.4854(9) -0.5283(8) 0.78518(18) 0.0413(18) Uani 1 1 d .
F11 F 0.6351(9) -0.2934(8) 0.78877(18) 0.0426(18) Uani 1 1 d .
F12 F 0.7334(9) -0.4380(8) 0.7952(2) 0.0442(19) Uani 1 1 d .
F13 F 0.7080(7) -0.2616(7) 0.90321(18) 0.0330(15) Uani 1 1 d .
F14 F 0.7683(7) -0.1371(7) 0.85693(19) 0.0330(15) Uani 1 1 d .
F15 F 0.8622(7) -0.2851(8) 0.8640(2) 0.0363(16) Uani 1 1 d .
C46 C 0.3188(11) -0.8485(12) 0.8323(3) 0.019(2) Uani 1 1 d .
C47 C 0.1705(11) -0.9671(11) 0.8274(3) 0.018(2) Uani 1 1 d .
H34 H 0.0952 -0.9731 0.8447 0.022 Uiso 1 1 calc R
C48 C 0.1311(11) -1.0792(11) 0.7968(3) 0.016(2) Uani 1 1 d .
H35 H 0.0286 -1.1615 0.7935 0.019 Uiso 1 1 calc R
C49 C 0.2396(11) -1.0725(11) 0.7710(3) 0.017(2) Uani 1 1 d .
C50 C 0.3908(12) -0.9516(12) 0.7775(3) 0.027(2) Uani 1 1 d .
H36 H 0.4680 -0.9468 0.7610 0.032 Uiso 1 1 calc R
C51 C 0.4308(12) -0.8386(12) 0.8074(3) 0.024(2) Uani 1 1 d .
H37 H 0.5330 -0.7558 0.8108 0.028 Uiso 1 1 calc R
C52 C 0.2032(13) -1.1898(12) 0.7366(3) 0.024(2) Uani 1 1 d .
C53 C 0.0341(14) -1.3168(13) 0.7345(3) 0.034(3) Uani 1 1 d .
H38 H 0.0181 -1.3666 0.7565 0.052 Uiso 1 1 calc R
H39 H 0.0146 -1.3889 0.7121 0.052 Uiso 1 1 calc R
H40 H -0.0382 -1.2756 0.7336 0.052 Uiso 1 1 calc R
C54 C 0.3131(14) -1.2582(14) 0.7374(3) 0.035(3) Uani 1 1 d .
H41 H 0.4216 -1.1794 0.7380 0.052 Uiso 1 1 calc R
H42 H 0.2896 -1.3319 0.7151 0.052 Uiso 1 1 calc R
H43 H 0.2982 -1.3068 0.7596 0.052 Uiso 1 1 calc R
C55 C 0.2254(14) -1.1142(13) 0.7018(3) 0.031(3) Uani 1 1 d .
H44 H 0.1527 -1.0734 0.7010 0.047 Uiso 1 1 calc R
H45 H 0.2047 -1.1876 0.6796 0.047 Uiso 1 1 calc R
H46 H 0.3329 -1.0333 0.7026 0.047 Uiso 1 1 calc R
C56 C 0.5835(11) -0.7284(11) 0.9275(3) 0.016(2) Uani 1 1 d .
C57 C 0.7362(12) -0.6277(12) 0.9414(3) 0.024(2) Uani 1 1 d .
H47 H 0.7610 -0.5305 0.9532 0.029 Uiso 1 1 calc R
C58 C 0.8525(13) -0.6713(14) 0.9376(3) 0.031(3) Uani 1 1 d .
H48 H 0.9562 -0.6032 0.9473 0.038 Uiso 1 1 calc R
C59 C 0.8196(12) -0.8095(14) 0.9204(3) 0.030(3) Uani 1 1 d .
H49 H 0.9000 -0.8368 0.9176 0.036 Uiso 1 1 calc R
C60 C 0.6679(13) -0.9098(13) 0.9069(3) 0.028(2) Uani 1 1 d .
H50 H 0.6440 -1.0073 0.8955 0.034 Uiso 1 1 calc R
C61 C 0.5499(12) -0.8696(12) 0.9097(3) 0.021(2) Uani 1 1 d .
H51 H 0.4470 -0.9381 0.8996 0.026 Uiso 1 1 calc R
C62 C 0.2579(13) -0.6734(13) 0.9710(3) 0.027(2) Uani 1 1 d .
C63 C 0.2517(12) -0.9190(12) 0.9516(3) 0.022(2) Uani 1 1 d .
C64 C 0.3369(12) -0.9306(14) 0.9805(3) 0.028(3) Uani 1 1 d .
H52 H 0.4222 -0.8435 0.9935 0.033 Uiso 1 1 calc R
C65 C 0.2975(13) -1.0698(13) 0.9904(3) 0.031(3) Uani 1 1 d .
H53 H 0.3561 -1.0776 1.0101 0.038 Uiso 1 1 calc R
C66 C 0.1728(14) -1.1964(15) 0.9716(3) 0.037(3) Uani 1 1 d .
H54 H 0.1471 -1.2914 0.9781 0.044 Uiso 1 1 calc R
C67 C 0.0857(13) -1.1855(13) 0.9435(3) 0.029(3) Uani 1 1 d .
H55 H -0.0014 -1.2726 0.9311 0.034 Uiso 1 1 calc R
C68 C 0.1243(12) -1.0485(12) 0.9332(3) 0.026(2) Uani 1 1 d .
H56 H 0.0644 -1.0419 0.9136 0.031 Uiso 1 1 calc R
F16 F 0.1118(7) -0.7404(8) 0.98011(18) 0.0349(16) Uani 1 1 d .
F17 F 0.2868(8) -0.5408(8) 0.96126(19) 0.0357(16) Uani 1 1 d .
F18 F 0.3500(7) -0.6396(8) 1.00235(17) 0.0319(15) Uani 1 1 d .

loop_
_atom_site_aniso_label
_atom_site_aniso_U_11
_atom_site_aniso_U_22
_atom_site_aniso_U_33
_atom_site_aniso_U_23
_atom_site_aniso_U_13
_atom_site_aniso_U_12
Sb1 0.0130(3) 0.0165(3) 0.0162(3) 0.0031(3) 0.0013(2) 0.0077(3)
O1 0.019(4) 0.026(4) 0.021(4) 0.009(3) 0.006(3) 0.014(3)
O2 0.014(3) 0.008(3) 0.030(4) 0.005(3) 0.001(3) 0.004(3)
C1 0.014(5) 0.024(5) 0.017(5) 0.005(4) 0.002(4) 0.014(4)
C2 0.011(5) 0.030(6) 0.017(5) 0.008(4) 0.006(4) 0.013(4)
C3 0.016(5) 0.019(5) 0.015(5) 0.000(4) 0.000(4) 0.004(4)
C4 0.010(5) 0.029(6) 0.027(6) 0.005(4) 0.006(4) 0.008(4)
C5 0.013(5) 0.041(7) 0.040(7) -0.001(6) 0.003(5) 0.009(5)
C6 0.024(6) 0.035(7) 0.028(6) -0.002(5) 0.010(5) 0.005(5)
C7 0.021(5) 0.021(6) 0.034(6) 0.005(5) 0.013(4) 0.009(5)
C8 0.023(5) 0.027(6) 0.015(5) 0.000(4) 0.005(4) 0.012(5)
C9 0.027(6) 0.016(5) 0.017(5) 0.002(4) 0.004(4) 0.010(4)
C10 0.034(6) 0.024(6) 0.026(6) 0.005(5) -0.002(5) 0.012(5)
C11 0.015(5) 0.020(6) 0.034(6) 0.007(5) 0.003(4) 0.002(4)
C12 0.016(5) 0.017(5) 0.020(5) -0.001(4) 0.004(4) 0.005(4)
C13 0.014(5) 0.022(5) 0.015(5) 0.010(4) 0.005(4) 0.011(4)
C14 0.009(4) 0.017(5) 0.026(5) 0.010(4) 0.004(4) 0.006(4)
C15 0.022(5) 0.015(5) 0.019(5) 0.004(4) 0.005(4) 0.010(4)
C16 0.029(6) 0.033(6) 0.027(6) 0.002(5) -0.009(5) 0.021(5)
C17 0.025(6) 0.022(6) 0.032(6) 0.003(5) -0.004(4) 0.015(5)
C18 0.022(6) 0.020(6) 0.027(6) -0.002(4) -0.002(4) 0.005(5)
C19 0.045(7) 0.023(6) 0.031(7) -0.004(5) -0.010(5) 0.014(6)
C20 0.030(6) 0.029(6) 0.034(7) 0.001(5) 0.001(5) 0.013(5)
C21 0.035(7) 0.029(6) 0.024(6) 0.009(5) -0.003(5) 0.011(5)
C22 0.009(5) 0.020(5) 0.021(5) 0.009(4) 0.007(4) 0.004(4)
C23 0.021(5) 0.019(5) 0.028(6) 0.010(4) 0.003(4) 0.010(4)
C24 0.033(6) 0.041(7) 0.022(6) 0.007(5) 0.003(4) 0.030(6)
C25 0.021(6) 0.050(8) 0.033(7) 0.008(6) 0.005(5) 0.023(6)
C26 0.017(5) 0.024(6) 0.040(7) 0.001(5) -0.003(5) 0.008(5)
C27 0.021(5) 0.016(5) 0.021(5) 0.001(4) 0.001(4) 0.008(4)
C28 0.024(6) 0.030(6) 0.021(5) 0.003(4) 0.000(4) 0.016(5)
C29 0.021(5) 0.022(5) 0.018(5) 0.005(4) -0.001(4) 0.010(4)
C30 0.033(6) 0.028(6) 0.023(6) 0.009(5) 0.006(5) 0.021(5)
C31 0.031(6) 0.042(7) 0.034(7) 0.020(5) 0.017(5) 0.024(6)
C32 0.026(6) 0.035(7) 0.042(7) 0.023(5) 0.015(5) 0.017(5)
C33 0.041(7) 0.040(7) 0.029(6) 0.007(5) 0.006(5) 0.029(6)
C34 0.032(6) 0.024(6) 0.021(5) 0.008(4) 0.008(4) 0.019(5)
F1 0.068(5) 0.033(4) 0.024(4) 0.002(3) 0.003(3) 0.027(4)
F2 0.065(5) 0.031(4) 0.029(4) 0.014(3) 0.004(3) 0.016(4)
F3 0.046(4) 0.040(4) 0.040(4) 0.010(3) -0.018(3) 0.014(4)
F4 0.036(4) 0.032(4) 0.030(4) -0.002(3) 0.002(3) 0.020(3)
F5 0.023(3) 0.022(3) 0.046(4) 0.005(3) 0.000(3) 0.011(3)
F6 0.020(3) 0.024(4) 0.061(5) 0.008(3) 0.004(3) 0.013(3)
F7 0.027(3) 0.044(4) 0.034(4) 0.002(3) -0.008(3) 0.025(3)
F8 0.018(3) 0.032(4) 0.039(4) 0.005(3) -0.005(3) 0.004(3)
F9 0.028(3) 0.041(4) 0.023(3) -0.003(3) 0.000(3) 0.019(3)
Sb2 0.0140(3) 0.0174(4) 0.0179(4) 0.0032(3) 0.0030(2) 0.0087(3)
O3 0.010(3) 0.020(4) 0.029(4) 0.009(3) 0.003(3) 0.006(3)
O4 0.016(3) 0.011(3) 0.032(4) 0.007(3) 0.008(3) 0.010(3)
C35 0.002(4) 0.015(5) 0.018(5) 0.003(4) -0.002(3) 0.001(4)
C36 0.012(5) 0.026(6) 0.019(5) 0.000(4) 0.006(4) 0.011(4)
C37 0.027(6) 0.024(6) 0.019(5) 0.002(4) -0.002(4) 0.015(5)
C38 0.025(6) 0.044(7) 0.024(6) 0.002(5) -0.001(4) 0.020(5)
C39 0.038(7) 0.044(8) 0.035(7) 0.001(5) -0.002(5) 0.031(6)
C40 0.035(7) 0.025(6) 0.055(8) 0.012(6) 0.001(6) 0.022(5)
C41 0.041(7) 0.027(6) 0.032(6) 0.009(5) -0.004(5) 0.018(6)
C42 0.021(5) 0.026(6) 0.020(5) 0.009(4) 0.001(4) 0.011(5)
C43 0.019(5) 0.016(5) 0.028(6) 0.006(4) 0.002(4) 0.010(4)
C44 0.037(7) 0.025(6) 0.025(6) 0.002(5) 0.003(5) 0.016(5)
C45 0.040(7) 0.025(6) 0.023(6) 0.001(5) 0.002(5) 0.018(5)
F10 0.054(5) 0.036(4) 0.022(4) 0.000(3) -0.002(3) 0.013(4)
F11 0.069(5) 0.031(4) 0.025(4) 0.015(3) 0.011(3) 0.019(4)
F12 0.055(5) 0.038(4) 0.042(4) 0.011(3) 0.027(4) 0.022(4)
F13 0.030(4) 0.035(4) 0.030(4) -0.002(3) -0.003(3) 0.014(3)
F14 0.028(3) 0.017(3) 0.052(4) 0.007(3) 0.006(3) 0.009(3)
F15 0.019(3) 0.033(4) 0.057(5) 0.001(3) 0.002(3) 0.014(3)
C46 0.015(5) 0.024(5) 0.025(5) 0.005(4) 0.006(4) 0.015(4)
C47 0.017(5) 0.022(5) 0.023(5) 0.010(4) 0.008(4) 0.014(4)
C48 0.012(5) 0.018(5) 0.021(5) 0.010(4) 0.003(4) 0.007(4)
C49 0.013(5) 0.017(5) 0.026(6) 0.007(4) 0.004(4) 0.011(4)
C50 0.020(5) 0.023(6) 0.033(6) 0.000(5) 0.010(4) 0.008(5)
C51 0.019(5) 0.022(6) 0.021(5) -0.001(4) 0.003(4) 0.004(4)
C52 0.033(6) 0.025(6) 0.017(5) 0.003(4) 0.002(4) 0.017(5)
C53 0.038(7) 0.021(6) 0.032(7) -0.004(5) 0.001(5) 0.007(5)
C54 0.038(7) 0.031(7) 0.035(7) -0.002(5) 0.002(5) 0.017(6)
C55 0.037(7) 0.023(6) 0.027(6) 0.004(5) 0.007(5) 0.009(5)
C56 0.014(5) 0.025(5) 0.015(5) 0.007(4) 0.008(4) 0.014(4)
C57 0.018(5) 0.026(6) 0.025(6) 0.003(4) 0.003(4) 0.008(5)
C58 0.014(5) 0.040(7) 0.042(7) 0.011(6) 0.007(5) 0.013(5)
C59 0.013(5) 0.047(8) 0.039(7) 0.007(5) 0.005(5) 0.021(5)
C60 0.024(6) 0.027(6) 0.036(7) 0.003(5) 0.006(5) 0.015(5)
C61 0.015(5) 0.023(6) 0.029(6) 0.001(4) 0.000(4) 0.013(4)
C62 0.030(6) 0.030(6) 0.023(6) 0.005(5) 0.005(5) 0.014(5)
C63 0.018(5) 0.031(6) 0.023(6) 0.011(4) 0.009(4) 0.015(5)
C64 0.015(5) 0.040(7) 0.030(6) 0.010(5) 0.003(4) 0.014(5)
C65 0.024(6) 0.029(6) 0.048(7) 0.023(5) 0.009(5) 0.014(5)
C66 0.037(7) 0.037(7) 0.037(7) 0.016(6) 0.011(5) 0.016(6)
C67 0.020(5) 0.028(6) 0.034(6) 0.013(5) 0.004(5) 0.007(5)
C68 0.017(5) 0.029(6) 0.025(6) 0.006(5) 0.000(4) 0.006(5)
F16 0.021(3) 0.053(5) 0.036(4) 0.004(3) 0.011(3) 0.023(3)
F17 0.039(4) 0.034(4) 0.044(4) 0.001(3) 0.005(3) 0.027(3)
F18 0.027(3) 0.045(4) 0.024(3) -0.003(3) 0.001(3) 0.020(3)

loop_
_atom_type_symbol
_atom_type_description
_atom_type_scat_dispersion_real
_atom_type_scat_dispersion_imag
_atom_type_scat_source
C C 0.0033 0.0016 'International Tables Vol C Tables 4.2.6.8 and 6.1.1.4'
H H 0.0000 0.0000 'International Tables Vol C Tables 4.2.6.8 and 6.1.1.4'
Sb Sb -0.5866 1.5461 'International Tables Vol C Tables 4.2.6.8 and 6.1.1.4'
F F 0.0171 0.0103 'International Tables Vol C Tables 4.2.6.8 and 6.1.1.4'
O O 0.0106 0.0060 'International Tables Vol C Tables 4.2.6.8 and 6.1.1.4'

loop_
_geom_angle_atom_site_label_1
_geom_angle_atom_site_label_2
_geom_angle_atom_site_label_3
_geom_angle
O2 Sb1 O1 165.4(3)
O2 Sb1 C3 81.4(3)
O1 Sb1 C3 99.2(3)
O2 Sb1 C12 94.7(4)
O1 Sb1 C12 98.1(4)
C3 Sb1 C12 116.3(4)
O2 Sb1 C1 97.6(3)
O1 Sb1 C1 69.7(3)
C3 Sb1 C1 123.2(4)
C12 Sb1 C1 120.4(4)
O2 Sb1 C2 134.0(3)
O1 Sb1 C2 32.9(3)
C3 Sb1 C2 115.1(3)
C12 Sb1 C2 112.2(4)
C1 Sb1 C2 36.7(3)
C2 O1 Sb1 96.2(5)
C9 O2 Sb1 116.4(6)
C22 C1 C2 125.6(9)
C22 C1 Sb1 114.4(6)
C2 C1 Sb1 88.7(5)
O1 C2 C28 105.4(8)
O1 C2 C29 112.0(8)
C28 C2 C29 109.5(8)
O1 C2 C1 105.4(7)
C28 C2 C1 109.4(9)
C29 C2 C1 114.7(8)
O1 C2 Sb1 50.9(4)
C28 C2 Sb1 120.0(7)
C29 C2 Sb1 130.1(6)
C1 C2 Sb1 54.5(4)
C8 C3 C4 121.9(9)
C8 C3 Sb1 113.1(7)
C4 C3 Sb1 125.0(8)
C3 C4 C5 118.3(10)
C6 C5 C4 119.5(11)
C5 C6 C7 122.3(11)
C8 C7 C6 119.1(11)
C3 C8 C7 119.0(10)
C3 C8 C9 116.4(9)
C7 C8 C9 124.6(10)
O2 C9 C11 105.5(8)
O2 C9 C10 106.3(8)
C11 C9 C10 111.6(9)
O2 C9 C8 112.6(8)
C11 C9 C8 111.4(8)
C10 C9 C8 109.3(8)
F3 C10 F2 108.2(9)
F3 C10 F1 107.1(9)
F2 C10 F1 106.8(9)
F3 C10 C9 113.1(9)
F2 C10 C9 112.9(9)
F1 C10 C9 108.3(9)
F4 C11 F6 107.2(8)
F4 C11 F5 106.0(8)
F6 C11 F5 104.8(8)
F4 C11 C9 111.7(9)
F6 C11 C9 112.4(9)
F5 C11 C9 114.2(9)
C13 C12 C17 120.3(9)
C13 C12 Sb1 120.1(7)
C17 C12 Sb1 119.6(8)
C14 C13 C12 120.3(9)
C13 C14 C15 120.9(9)
C14 C15 C16 117.8(9)
C14 C15 C18 124.2(9)
C16 C15 C18 117.9(9)
C17 C16 C15 122.0(9)
C12 C17 C16 118.6(10)
C20 C18 C15 111.7(9)
C20 C18 C19 107.9(10)
C15 C18 C19 110.8(9)
C20 C18 C21 110.2(9)
C15 C18 C21 108.6(9)
C19 C18 C21 107.5(9)
C23 C22 C27 118.7(9)
C23 C22 C1 119.4(9)
C27 C22 C1 121.7(9)
C22 C23 C24 120.9(10)
C23 C24 C25 120.3(10)
C26 C25 C24 118.0(10)
C25 C26 C27 122.5(11)
C26 C27 C22 119.6(10)
F7 C28 F9 107.5(8)
F7 C28 F8 106.9(8)
F9 C28 F8 105.7(9)
F7 C28 C2 112.8(9)
F9 C28 C2 112.0(8)
F8 C28 C2 111.4(8)
C30 C29 C34 119.7(10)
C30 C29 C2 121.3(9)
C34 C29 C2 119.0(9)
C29 C30 C31 120.5(10)
C30 C31 C32 120.3(10)
C31 C32 C33 118.3(11)
C34 C33 C32 120.8(11)
C33 C34 C29 120.3(10)
O4 Sb2 O3 165.6(3)
O4 Sb2 C46 94.7(3)
O3 Sb2 C46 97.7(4)
O4 Sb2 C37 81.6(4)
O3 Sb2 C37 99.2(4)
C46 Sb2 C37 116.7(4)
O4 Sb2 C35 97.1(3)
O3 Sb2 C35 70.3(3)
C46 Sb2 C35 120.1(4)
C37 Sb2 C35 123.1(4)
O4 Sb2 C36 134.4(3)
O3 Sb2 C36 32.7(3)
C46 Sb2 C36 111.3(4)
C37 Sb2 C36 115.3(4)
C35 Sb2 C36 37.6(3)
C36 O3 Sb2 96.7(5)
C43 O4 Sb2 116.8(6)
C56 C35 C36 123.9(8)
C56 C35 Sb2 115.4(6)
C36 C35 Sb2 88.6(5)
O3 C36 C63 113.2(8)
O3 C36 C62 104.7(8)
C63 C36 C62 110.6(8)
O3 C36 C35 104.4(7)
C63 C36 C35 115.3(8)
C62 C36 C35 108.0(8)
O3 C36 Sb2 50.6(4)
C63 C36 Sb2 130.7(7)
C62 C36 Sb2 118.5(7)
C35 C36 Sb2 53.8(4)
C42 C37 C38 122.9(10)
C42 C37 Sb2 112.7(8)
C38 C37 Sb2 124.5(8)
C37 C38 C39 118.9(11)
C38 C39 C40 118.2(11)
C41 C40 C39 121.8(10)
C40 C41 C42 119.1(11)
C37 C42 C41 119.1(10)
C37 C42 C43 116.6(9)
C41 C42 C43 124.3(10)
O4 C43 C44 107.0(8)
O4 C43 C45 107.0(8)
C44 C43 C45 111.8(9)
O4 C43 C42 112.3(8)
C44 C43 C42 108.5(8)
C45 C43 C42 110.2(9)
F12 C44 F10 108.3(9)
F12 C44 F11 107.0(9)
F10 C44 F11 106.0(9)
F12 C44 C43 112.4(9)
F10 C44 C43 109.4(9)
F11 C44 C43 113.4(9)
F13 C45 F15 107.0(9)
F13 C45 F14 108.4(9)
F15 C45 F14 105.8(9)
F13 C45 C43 110.2(9)
F15 C45 C43 110.9(9)
F14 C45 C43 114.2(9)
C47 C46 C51 120.9(10)
C47 C46 Sb2 119.6(7)
C51 C46 Sb2 119.4(8)
C46 C47 C48 119.5(9)
C49 C48 C47 121.3(9)
C48 C49 C50 117.5(9)
C48 C49 C52 123.9(9)
C50 C49 C52 118.7(9)
C51 C50 C49 121.9(10)
C50 C51 C46 118.9(10)
C49 C52 C54 110.3(9)
C49 C52 C55 108.6(9)
C54 C52 C55 109.7(9)
C49 C52 C53 111.7(9)
C54 C52 C53 108.1(10)
C55 C52 C53 108.4(9)
C61 C56 C57 119.4(9)
C61 C56 C35 122.1(9)
C57 C56 C35 118.2(9)
C56 C57 C58 119.3(10)
C59 C58 C57 121.2(11)
C58 C59 C60 119.4(10)
C59 C60 C61 120.8(11)
C60 C61 C56 119.7(10)
F16 C62 F18 107.1(8)
F16 C62 F17 107.7(9)
F18 C62 F17 105.5(9)
F16 C62 C36 111.7(9)
F18 C62 C36 112.2(9)
F17 C62 C36 112.3(9)
C64 C63 C68 119.1(10)
C64 C63 C36 122.0(10)
C68 C63 C36 118.9(9)
C63 C64 C65 120.1(11)
C66 C65 C64 119.9(11)
C67 C66 C65 120.3(12)
C66 C67 C68 120.3(11)
C67 C68 C63 120.2(10)

loop_
_geom_bond_atom_site_label_1
_geom_bond_atom_site_label_2
_geom_bond_distance
Sb1 O2 2.038(7)
Sb1 O1 2.054(7)
Sb1 C3 2.103(10)
Sb1 C12 2.106(10)
Sb1 C1 2.144(9)
Sb1 C2 2.632(10)
O1 C2 1.440(11)
O2 C9 1.405(12)
C1 C22 1.487(12)
C1 C2 1.575(13)
C2 C28 1.526(14)
C2 C29 1.544(14)
C3 C8 1.380(15)
C3 C4 1.393(14)
C4 C5 1.406(15)
C5 C6 1.349(18)
C6 C7 1.395(16)
C7 C8 1.384(15)
C8 C9 1.548(14)
C9 C11 1.499(15)
C9 C10 1.545(15)
C10 F3 1.321(13)
C10 F2 1.330(13)
C10 F1 1.343(13)
C11 F4 1.330(13)
C11 F6 1.361(12)
C11 F5 1.366(12)
C12 C13 1.388(14)
C12 C17 1.390(14)
C13 C14 1.386(14)
C14 C15 1.392(14)
C15 C16 1.397(15)
C15 C18 1.536(14)
C16 C17 1.395(15)
C18 C20 1.520(15)
C18 C19 1.550(16)
C18 C21 1.551(15)
C22 C23 1.390(14)
C22 C27 1.401(14)
C23 C24 1.391(14)
C24 C25 1.403(18)
C25 C26 1.374(16)
C26 C27 1.383(14)
C28 F7 1.314(12)
C28 F9 1.351(12)
C28 F8 1.363(13)
C29 C30 1.381(15)
C29 C34 1.384(15)
C30 C31 1.388(16)
C31 C32 1.400(17)
C32 C33 1.403(16)
C33 C34 1.379(16)
Sb2 O4 2.031(7)
Sb2 O3 2.056(7)
Sb2 C46 2.108(10)
Sb2 C37 2.108(11)
Sb2 C35 2.132(9)
Sb2 C36 2.642(10)
O3 C36 1.437(12)
O4 C43 1.396(12)
C35 C56 1.481(12)
C35 C36 1.612(12)
C36 C63 1.507(15)
C36 C62 1.539(14)
C37 C42 1.375(15)
C37 C38 1.379(15)
C38 C39 1.396(17)
C39 C40 1.416(18)
C40 C41 1.377(17)
C41 C42 1.395(15)
C42 C43 1.561(14)
C43 C44 1.537(15)
C43 C45 1.544(15)
C44 F12 1.322(13)
C44 F10 1.329(13)
C44 F11 1.349(13)
C45 F13 1.317(13)
C45 F15 1.349(13)
C45 F14 1.349(13)
C46 C47 1.373(14)
C46 C51 1.394(14)
C47 C48 1.402(14)
C48 C49 1.397(13)
C49 C50 1.401(14)
C49 C52 1.533(14)
C50 C51 1.388(15)
C52 C54 1.534(16)
C52 C55 1.536(15)
C52 C53 1.539(16)
C56 C61 1.393(14)
C56 C57 1.395(14)
C57 C58 1.402(15)
C58 C59 1.361(17)
C59 C60 1.384(16)
C60 C61 1.392(14)
C62 F16 1.320(13)
C62 F18 1.352(13)
C62 F17 1.353(13)
C63 C64 1.390(15)
C63 C68 1.403(15)
C64 C65 1.395(16)
C65 C66 1.384(18)
C66 C67 1.378(17)
C67 C68 1.379(16)

loop_
_geom_torsion_atom_site_label_1
_geom_torsion_atom_site_label_2
_geom_torsion_atom_site_label_3
_geom_torsion_atom_site_label_4
_geom_torsion
O2 Sb1 O1 C2 -31.5(13)
C3 Sb1 O1 C2 -122.7(6)
C12 Sb1 O1 C2 118.8(6)
C1 Sb1 O1 C2 -0.6(6)
O1 Sb1 O2 C9 -95.3(12)
C3 Sb1 O2 C9 -1.7(6)
C12 Sb1 O2 C9 114.2(7)
C1 Sb1 O2 C9 -124.3(7)
C2 Sb1 O2 C9 -118.5(7)
O2 Sb1 C1 C22 -58.0(7)
O1 Sb1 C1 C22 129.5(8)
C3 Sb1 C1 C22 -142.7(7)
C12 Sb1 C1 C22 42.0(9)
C2 Sb1 C1 C22 129.0(10)
O2 Sb1 C1 C2 173.1(5)
O1 Sb1 C1 C2 0.6(5)
C3 Sb1 C1 C2 88.3(7)
C12 Sb1 C1 C2 -86.9(6)
Sb1 O1 C2 C28 116.4(7)
Sb1 O1 C2 C29 -124.6(7)
Sb1 O1 C2 C1 0.8(7)
C22 C1 C2 O1 -120.3(10)
Sb1 C1 C2 O1 -0.8(7)
C22 C1 C2 C28 126.8(10)
Sb1 C1 C2 C28 -113.6(7)
C22 C1 C2 C29 3.3(14)
Sb1 C1 C2 C29 122.9(7)
C22 C1 C2 Sb1 -119.5(10)
O2 Sb1 C2 O1 169.4(5)
C3 Sb1 C2 O1 66.5(6)
C12 Sb1 C2 O1 -69.5(6)
C1 Sb1 C2 O1 179.0(9)
O2 Sb1 C2 C28 83.8(8)
O1 Sb1 C2 C28 -85.7(8)
C3 Sb1 C2 C28 -19.2(9)
C12 Sb1 C2 C28 -155.2(7)
C1 Sb1 C2 C28 93.4(9)
O2 Sb1 C2 C29 -103.7(9)
O1 Sb1 C2 C29 86.9(10)
C3 Sb1 C2 C29 153.4(8)
C12 Sb1 C2 C29 17.4(9)
C1 Sb1 C2 C29 -94.1(10)
O2 Sb1 C2 C1 -9.6(7)
O1 Sb1 C2 C1 -179.0(9)
C3 Sb1 C2 C1 -112.5(6)
C12 Sb1 C2 C1 111.5(6)
O2 Sb1 C3 C8 -0.1(7)
O1 Sb1 C3 C8 165.1(7)
C12 Sb1 C3 C8 -91.1(8)
C1 Sb1 C3 C8 93.4(8)
C2 Sb1 C3 C8 134.7(7)
O2 Sb1 C3 C4 -180.0(9)
O1 Sb1 C3 C4 -14.8(9)
C12 Sb1 C3 C4 89.0(9)
C1 Sb1 C3 C4 -86.4(9)
C2 Sb1 C3 C4 -45.1(9)
C8 C3 C4 C5 0.2(15)
Sb1 C3 C4 C5 -180.0(8)
C3 C4 C5 C6 -0.6(16)
C4 C5 C6 C7 0.8(18)
C5 C6 C7 C8 -0.7(17)
C4 C3 C8 C7 -0.1(15)
Sb1 C3 C8 C7 -179.9(8)
C4 C3 C8 C9 -178.4(9)
Sb1 C3 C8 C9 1.8(11)
C6 C7 C8 C3 0.3(15)
C6 C7 C8 C9 178.4(9)
Sb1 O2 C9 C11 124.7(7)
Sb1 O2 C9 C10 -116.6(7)
Sb1 O2 C9 C8 3.1(10)
C3 C8 C9 O2 -3.2(12)
C7 C8 C9 O2 178.6(9)
C3 C8 C9 C11 -121.5(10)
C7 C8 C9 C11 60.3(13)
C3 C8 C9 C10 114.8(10)
C7 C8 C9 C10 -63.4(13)
O2 C9 C10 F3 -52.8(11)
C11 C9 C10 F3 61.8(12)
C8 C9 C10 F3 -174.6(9)
O2 C9 C10 F2 -176.2(9)
C11 C9 C10 F2 -61.6(12)
C8 C9 C10 F2 62.0(12)
O2 C9 C10 F1 65.7(11)
C11 C9 C10 F1 -179.7(9)
C8 C9 C10 F1 -56.0(11)
O2 C9 C11 F4 -66.5(10)
C10 C9 C11 F4 178.5(8)
C8 C9 C11 F4 56.0(11)
O2 C9 C11 F6 54.1(11)
C10 C9 C11 F6 -61.0(11)
C8 C9 C11 F6 176.5(8)
O2 C9 C11 F5 173.3(8)
C10 C9 C11 F5 58.2(12)
C8 C9 C11 F5 -64.3(11)
O2 Sb1 C12 C13 -168.0(8)
O1 Sb1 C12 C13 19.2(8)
C3 Sb1 C12 C13 -85.2(9)
C1 Sb1 C12 C13 90.4(8)
C2 Sb1 C12 C13 50.2(8)
O2 Sb1 C12 C17 9.5(9)
O1 Sb1 C12 C17 -163.3(8)
C3 Sb1 C12 C17 92.3(9)
C1 Sb1 C12 C17 -92.1(9)
C2 Sb1 C12 C17 -132.3(8)
C17 C12 C13 C14 -1.9(15)
Sb1 C12 C13 C14 175.6(7)
C12 C13 C14 C15 0.5(14)
C13 C14 C15 C16 2.2(15)
C13 C14 C15 C18 -179.7(9)
C14 C15 C16 C17 -3.6(16)
C18 C15 C16 C17 178.2(10)
C13 C12 C17 C16 0.6(16)
Sb1 C12 C17 C16 -177.0(8)
C15 C16 C17 C12 2.3(17)
C14 C15 C18 C20 -120.1(11)
C16 C15 C18 C20 58.0(13)
C14 C15 C18 C19 0.3(15)
C16 C15 C18 C19 178.3(10)
C14 C15 C18 C21 118.1(11)
C16 C15 C18 C21 -63.8(12)
C2 C1 C22 C23 -138.6(10)
Sb1 C1 C22 C23 114.2(9)
C2 C1 C22 C27 46.3(14)
Sb1 C1 C22 C27 -60.9(11)
C27 C22 C23 C24 0.2(15)
C1 C22 C23 C24 -175.1(9)
C22 C23 C24 C25 -0.6(16)
C23 C24 C25 C26 0.5(17)
C24 C25 C26 C27 -0.2(18)
C25 C26 C27 C22 -0.2(17)
C23 C22 C27 C26 0.2(15)
C1 C22 C27 C26 175.3(9)
O1 C2 C28 F7 63.2(11)
C29 C2 C28 F7 -57.4(11)
C1 C2 C28 F7 176.1(8)
Sb1 C2 C28 F7 116.6(8)
O1 C2 C28 F9 -175.3(8)
C29 C2 C28 F9 64.1(11)
C1 C2 C28 F9 -62.4(11)
Sb1 C2 C28 F9 -121.9(8)
O1 C2 C28 F8 -57.1(10)
C29 C2 C28 F8 -177.7(8)
C1 C2 C28 F8 55.8(10)
Sb1 C2 C28 F8 -3.7(11)
O1 C2 C29 C30 176.2(9)
C28 C2 C29 C30 -67.4(12)
C1 C2 C29 C30 56.1(13)
Sb1 C2 C29 C30 119.5(10)
O1 C2 C29 C34 -5.0(12)
C28 C2 C29 C34 111.5(10)
C1 C2 C29 C34 -125.1(10)
Sb1 C2 C29 C34 -61.6(12)
C34 C29 C30 C31 0.2(16)
C2 C29 C30 C31 179.0(9)
C29 C30 C31 C32 1.9(17)
C30 C31 C32 C33 -2.2(17)
C31 C32 C33 C34 0.5(18)
C32 C33 C34 C29 1.6(17)
C30 C29 C34 C33 -1.9(16)
C2 C29 C34 C33 179.2(9)
O4 Sb2 O3 C36 -30.9(13)
C46 Sb2 O3 C36 117.9(6)
C37 Sb2 O3 C36 -123.3(6)
C35 Sb2 O3 C36 -1.3(6)
O3 Sb2 O4 C43 -96.3(12)
C46 Sb2 O4 C43 114.6(7)
C37 Sb2 O4 C43 -1.7(7)
C35 Sb2 O4 C43 -124.3(7)
C36 Sb2 O4 C43 -119.2(7)
O4 Sb2 C35 C56 -58.7(7)
O3 Sb2 C35 C56 128.4(8)
C46 Sb2 C35 C56 40.9(8)
C37 Sb2 C35 C56 -143.3(7)
C36 Sb2 C35 C56 127.3(10)
O4 Sb2 C35 C36 174.1(5)
O3 Sb2 C35 C36 1.2(5)
C46 Sb2 C35 C36 -86.3(6)
C37 Sb2 C35 C36 89.4(6)
Sb2 O3 C36 C63 -124.5(7)
Sb2 O3 C36 C62 115.0(7)
Sb2 O3 C36 C35 1.7(7)
C56 C35 C36 O3 -121.6(9)
Sb2 C35 C36 O3 -1.6(7)
C56 C35 C36 C63 3.2(13)
Sb2 C35 C36 C63 123.2(8)
C56 C35 C36 C62 127.4(10)
Sb2 C35 C36 C62 -112.6(7)
C56 C35 C36 Sb2 -120.0(10)
O4 Sb2 C36 O3 169.7(5)
C46 Sb2 C36 O3 -70.0(6)
C37 Sb2 C36 O3 65.9(6)
C35 Sb2 C36 O3 178.0(8)
O4 Sb2 C36 C63 -102.2(9)
O3 Sb2 C36 C63 88.1(10)
C46 Sb2 C36 C63 18.1(9)
C37 Sb2 C36 C63 154.0(8)
C35 Sb2 C36 C63 -93.9(10)
O4 Sb2 C36 C62 83.9(8)
O3 Sb2 C36 C62 -85.8(9)
C46 Sb2 C36 C62 -155.8(7)
C37 Sb2 C36 C62 -20.0(9)
C35 Sb2 C36 C62 92.1(9)
O4 Sb2 C36 C35 -8.3(7)
O3 Sb2 C36 C35 -178.0(9)
C46 Sb2 C36 C35 112.0(6)
C37 Sb2 C36 C35 -112.1(6)
O4 Sb2 C37 C42 0.0(8)
O3 Sb2 C37 C42 165.4(7)
C46 Sb2 C37 C42 -91.1(8)
C35 Sb2 C37 C42 93.0(8)
C36 Sb2 C37 C42 135.5(7)
O4 Sb2 C37 C38 179.9(9)
O3 Sb2 C37 C38 -14.7(9)
C46 Sb2 C37 C38 88.8(9)
C35 Sb2 C37 C38 -87.1(10)
C36 Sb2 C37 C38 -44.6(10)
C42 C37 C38 C39 -0.2(16)
Sb2 C37 C38 C39 179.9(8)
C37 C38 C39 C40 0.0(17)
C38 C39 C40 C41 0.5(19)
C39 C40 C41 C42 -0.8(18)
C38 C37 C42 C41 -0.2(16)
Sb2 C37 C42 C41 179.7(8)
C38 C37 C42 C43 -178.3(10)
Sb2 C37 C42 C43 1.6(12)
C40 C41 C42 C37 0.7(17)
C40 C41 C42 C43 178.6(10)
Sb2 O4 C43 C44 -116.0(7)
Sb2 O4 C43 C45 124.0(7)
Sb2 O4 C43 C42 2.9(10)
C37 C42 C43 O4 -3.0(13)
C41 C42 C43 O4 179.0(10)
C37 C42 C43 C44 115.1(10)
C41 C42 C43 C44 -63.0(13)
C37 C42 C43 C45 -122.2(10)
C41 C42 C43 C45 59.8(13)
O4 C43 C44 F12 -54.6(11)
C45 C43 C44 F12 62.3(12)
C42 C43 C44 F12 -175.9(9)
O4 C43 C44 F10 65.8(11)
C45 C43 C44 F10 -177.3(9)
C42 C43 C44 F10 -55.6(11)
O4 C43 C44 F11 -176.1(9)
C45 C43 C44 F11 -59.3(12)
C42 C43 C44 F11 62.5(12)
O4 C43 C45 F13 -64.1(11)
C44 C43 C45 F13 179.0(9)
C42 C43 C45 F13 58.2(11)
O4 C43 C45 F15 54.2(11)
C44 C43 C45 F15 -62.7(11)
C42 C43 C45 F15 176.5(8)
O4 C43 C45 F14 173.6(8)
C44 C43 C45 F14 56.7(12)
C42 C43 C45 F14 -64.1(12)
O4 Sb2 C46 C47 -167.2(8)
O3 Sb2 C46 C47 20.2(8)
C37 Sb2 C46 C47 -84.2(9)
C35 Sb2 C46 C47 91.8(8)
C36 Sb2 C46 C47 51.0(9)
O4 Sb2 C46 C51 8.7(9)
O3 Sb2 C46 C51 -163.9(8)
C37 Sb2 C46 C51 91.7(9)
C35 Sb2 C46 C51 -92.3(9)
C36 Sb2 C46 C51 -133.1(8)
C51 C46 C47 C48 -0.4(15)
Sb2 C46 C47 C48 175.4(7)
C46 C47 C48 C49 -0.3(14)
C47 C48 C49 C50 1.9(14)
C47 C48 C49 C52 -178.9(9)
C48 C49 C50 C51 -2.9(16)
C52 C49 C50 C51 177.9(10)
C49 C50 C51 C46 2.2(17)
C47 C46 C51 C50 -0.5(16)
Sb2 C46 C51 C50 -176.3(8)
C48 C49 C52 C54 -121.3(11)
C50 C49 C52 C54 57.8(13)
C48 C49 C52 C55 118.5(11)
C50 C49 C52 C55 -62.3(12)
C48 C49 C52 C53 -1.1(14)
C50 C49 C52 C53 178.1(10)
C36 C35 C56 C61 48.1(13)
Sb2 C35 C56 C61 -58.6(11)
C36 C35 C56 C57 -138.6(10)
Sb2 C35 C56 C57 114.7(9)
C61 C56 C57 C58 -1.0(15)
C35 C56 C57 C58 -174.5(9)
C56 C57 C58 C59 0.8(17)
C57 C58 C59 C60 -1.2(18)
C58 C59 C60 C61 1.9(18)
C59 C60 C61 C56 -2.2(17)
C57 C56 C61 C60 1.7(15)
C35 C56 C61 C60 174.9(9)
O3 C36 C62 F16 65.0(11)
C63 C36 C62 F16 -57.3(12)
C35 C36 C62 F16 175.7(8)
Sb2 C36 C62 F16 117.8(8)
O3 C36 C62 F18 -174.8(8)
C63 C36 C62 F18 63.0(11)
C35 C36 C62 F18 -64.0(11)
Sb2 C36 C62 F18 -121.9(8)
O3 C36 C62 F17 -56.2(11)
C63 C36 C62 F17 -178.5(8)
C35 C36 C62 F17 54.6(11)
Sb2 C36 C62 F17 -3.4(11)
O3 C36 C63 C64 176.4(9)
C62 C36 C63 C64 -66.5(12)
C35 C36 C63 C64 56.3(13)
Sb2 C36 C63 C64 119.2(10)
O3 C36 C63 C68 -5.0(13)
C62 C36 C63 C68 112.1(11)
C35 C36 C63 C68 -125.1(10)
Sb2 C36 C63 C68 -62.2(12)
C68 C63 C64 C65 1.2(16)
C36 C63 C64 C65 179.7(10)
C63 C64 C65 C66 -0.3(17)
C64 C65 C66 C67 -1.1(18)
C65 C66 C67 C68 1.6(18)
C66 C67 C68 C63 -0.7(17)
C64 C63 C68 C67 -0.7(16)
C36 C63 C68 C67 -179.3(10)
